data_4133937
loop_
_publ_author_name
'Wang, Fei'
'Sen, Sajal'
'Chen, Chuang'
'B\"ahring, Steffen'
'Lei, Chuanhu'
'Duan, Zhiming'
'Zhang, Zhan'
'Sessler, Jonathan L.'
'Jana, Atanu'

_publ_section_title
;
 Self-Assembled Cagelike Receptor That Binds Biologically Relevant
 Dicarboxylic Acids via Proton-Coupled Anion Recognition.
;
_journal_issue 4
_journal_name_full 'Journal of the American Chemical Society'
_journal_page_first 1987
_journal_page_last 1994
_journal_paper_doi 10.1021/jacs.9b11566
_journal_volume 142
_journal_year 2020
_chemical_formula_sum 'C46 H60 N6 O8 S'
_chemical_formula_weight 857.06
_space_group_crystal_system triclinic
_space_group_IT_number 2
_space_group_name_Hall '-P 1'
_space_group_name_H-M_alt 'P -1'
_atom_sites_solution_hydrogens geom
_audit_creation_method SHELXL-2018/3
_cell_angle_alpha 76.623(2)
_cell_angle_beta 88.347(2)
_cell_angle_gamma 73.614(2)
_cell_formula_units_Z 2
_cell_length_a 11.9458(5)
_cell_length_b 15.1939(5)
_cell_length_c 16.5538(6)
_cell_measurement_reflns_used 9993
_cell_measurement_temperature 213(2)
_cell_measurement_theta_max 48.35
_cell_measurement_theta_min 2.71
_cell_volume 2802.19(18)
_computing_structure_refinement 'SHELXL-2018/3 (Sheldrick, 2018)'
_computing_structure_solution 'SHELXT 2014/5 (Sheldrick, 2014)'
_diffrn_ambient_temperature 213(2)
_diffrn_measured_fraction_theta_full 0.996
_diffrn_measured_fraction_theta_max 0.996
_diffrn_measurement_device_type 'Bruker D8 Venture'
_diffrn_measurement_method '\f and \w scans'
_diffrn_radiation_type GaK\a
_diffrn_radiation_wavelength 1.34139
_diffrn_reflns_av_R_equivalents 0.0560
_diffrn_reflns_av_unetI/netI 0.0507
_diffrn_reflns_Laue_measured_fraction_full 0.996
_diffrn_reflns_Laue_measured_fraction_max 0.996
_diffrn_reflns_limit_h_max 14
_diffrn_reflns_limit_h_min -14
_diffrn_reflns_limit_k_max 15
_diffrn_reflns_limit_k_min -18
_diffrn_reflns_limit_l_max 19
_diffrn_reflns_limit_l_min -19
_diffrn_reflns_number 37633
_diffrn_reflns_point_group_measured_fraction_full 0.996
_diffrn_reflns_point_group_measured_fraction_max 0.996
_diffrn_reflns_theta_full 52.990
_diffrn_reflns_theta_max 52.990
_diffrn_reflns_theta_min 2.712
_exptl_absorpt_coefficient_mu 0.583
_exptl_crystal_density_diffrn 1.016
_exptl_crystal_description block
_exptl_crystal_F_000 916
_exptl_crystal_size_max 0.160
_exptl_crystal_size_mid 0.110
_exptl_crystal_size_min 0.090
_refine_diff_density_max 0.833
_refine_diff_density_min -0.685
_refine_diff_density_rms 0.062
_refine_ls_extinction_method none
_refine_ls_goodness_of_fit_ref 1.067
_refine_ls_hydrogen_treatment constr
_refine_ls_matrix_type full
_refine_ls_number_parameters 530
_refine_ls_number_reflns 9864
_refine_ls_number_restraints 465
_refine_ls_restrained_S_all 1.125
_refine_ls_R_factor_all 0.1579
_refine_ls_R_factor_gt 0.1139
_refine_ls_shift/su_max 0.000
_refine_ls_shift/su_mean 0.000
_refine_ls_structure_factor_coef Fsqd
_refine_ls_weighting_details 'w=1/[\s^2^(Fo^2^)+7.0000P] where P=(Fo^2^+2Fc^2^)/3'
_refine_ls_weighting_scheme calc
_refine_ls_wR_factor_gt 0.2252
_refine_ls_wR_factor_ref 0.2461
_reflns_Friedel_coverage 0.000
_reflns_number_gt 5886
_reflns_number_total 9864
_reflns_threshold_expression 'I > 2\s(I)'
_cod_data_source_file ja9b11566_si_007.cif
_cod_data_source_block 7_7_HSO4_anion
_cod_depositor_comments 'Adding full bibliography for 4133937--4133942.cif.'
_cod_database_code 4133937
_shelx_shelxl_version_number 2018/3
_shelx_space_group_comment
;
The symmetry employed for this shelxl refinement is uniquely defined
by the following loop, which should always be used as a source of
symmetry information in preference to the above space-group names.
They are only intended as comments.
;
_shelx_estimated_absorpt_t_min 0.913
_shelx_estimated_absorpt_t_max 0.949

loop_
_space_group_symop_operation_xyz
'x, y, z'
'-x, -y, -z'

loop_
_atom_site_label
_atom_site_type_symbol
_atom_site_fract_x
_atom_site_fract_y
_atom_site_fract_z
_atom_site_U_iso_or_equiv
_atom_site_adp_type
_atom_site_occupancy
_atom_site_site_symmetry_order
_atom_site_calc_flag
_atom_site_refinement_flags_posn
_atom_site_refinement_flags_adp
_atom_site_refinement_flags_occupancy
_atom_site_disorder_assembly
_atom_site_disorder_group
C1 C 0.5173(7) -0.0253(5) 0.8927(4) 0.126(3) Uani 1 1 d . U . . .
H1B H 0.500295 -0.076346 0.933715 0.188 Uiso 1 1 calc R U . . .
H1C H 0.526223 0.022632 0.919818 0.188 Uiso 1 1 calc R U . . .
H1D H 0.453619 0.002096 0.851304 0.188 Uiso 1 1 calc R U . . .
C2 C 0.6280(6) -0.0628(5) 0.8515(4) 0.1019(19) Uani 1 1 d . U . . .
H2B H 0.619429 -0.111852 0.824772 0.122 Uiso 1 1 calc R U . . .
H2C H 0.692141 -0.091286 0.893388 0.122 Uiso 1 1 calc R U . . .
C3 C 0.7468(6) 0.0580(4) 0.7974(4) 0.0872(15) Uani 1 1 d . U . . .
C4 C 0.8323(7) 0.0318(5) 0.8735(4) 0.115(2) Uani 1 1 d . U . . .
H4B H 0.862425 -0.037005 0.891817 0.138 Uiso 1 1 calc R U . . .
H4C H 0.898513 0.057469 0.858183 0.138 Uiso 1 1 calc R U . . .
C5 C 0.7707(9) 0.0706(7) 0.9418(6) 0.166(4) Uani 1 1 d . U . . .
H5C H 0.824182 0.054165 0.989418 0.250 Uiso 1 1 calc R U . . .
H5D H 0.741667 0.138711 0.923590 0.250 Uiso 1 1 calc R U . . .
H5E H 0.705670 0.044476 0.957140 0.250 Uiso 1 1 calc R U . . .
C6 C 0.7511(5) 0.1244(4) 0.7243(3) 0.0720(13) Uani 1 1 d . U . . .
C7 C 0.6576(5) 0.0173(4) 0.7855(3) 0.0827(14) Uani 1 1 d . U . . .
C8 C 0.6111(5) 0.0586(3) 0.7057(3) 0.0651(12) Uani 1 1 d . U . . .
C9 C 0.8321(5) 0.1819(4) 0.7005(4) 0.0788(14) Uani 1 1 d . U . . .
C10 C 0.9321(6) 0.1644(5) 0.6599(5) 0.1148(18) Uani 1 1 d D U . . .
C11 C 1.0292(16) -0.0016(7) 0.6489(12) 0.143(5) Uani 0.5 1 d D U P A 1
H11A H 1.042949 -0.043233 0.610955 0.215 Uiso 0.5 1 calc R U P A 1
H11B H 1.103390 0.001988 0.668122 0.215 Uiso 0.5 1 calc R U P A 1
H11C H 0.987683 -0.026000 0.696068 0.215 Uiso 0.5 1 calc R U P A 1
C12 C 0.9804(6) 0.2396(5) 0.6514(5) 0.114 Uani 1 1 d . U . . .
C13 C 1.0662(10) 0.2860(8) 0.5515(8) 0.213 Uani 1 1 d D U . . .
H13A H 1.075052 0.253757 0.505859 0.255 Uiso 1 1 calc R U . . .
H13B H 1.058530 0.353770 0.534789 0.255 Uiso 1 1 calc R U . . .
C14 C 0.9050(5) 0.3036(4) 0.6864(4) 0.0921(15) Uani 1 1 d . U . . .
C15 C 0.9030(7) 0.3944(5) 0.6962(6) 0.125(2) Uani 1 1 d . U . . .
C16 C 0.9946(8) 0.5179(6) 0.6720(7) 0.176(3) Uani 1 1 d . U . . .
H16A H 0.936929 0.566273 0.632547 0.212 Uiso 1 1 calc R U . . .
H16B H 0.977106 0.526631 0.728330 0.212 Uiso 1 1 calc R U . . .
C17 C 1.1070(11) 0.5217(8) 0.6525(10) 0.261(6) Uani 1 1 d . U . . .
H17A H 1.114654 0.582888 0.655012 0.391 Uiso 1 1 calc R U . . .
H17B H 1.162493 0.472725 0.691956 0.391 Uiso 1 1 calc R U . . .
H17C H 1.122609 0.512077 0.596872 0.391 Uiso 1 1 calc R U . . .
C18 C 0.5204(4) 0.0468(3) 0.6569(3) 0.0593(11) Uani 1 1 d . U . . .
C19 C 0.4584(4) -0.0208(3) 0.6870(3) 0.0651(12) Uani 1 1 d . U . . .
H19A H 0.475863 -0.060193 0.740609 0.078 Uiso 1 1 calc R U . . .
C20 C 0.3736(4) -0.0280(3) 0.6378(3) 0.0647(12) Uani 1 1 d . U . . .
H20A H 0.333292 -0.073251 0.657516 0.078 Uiso 1 1 calc R U . . .
C21 C 0.3455(4) 0.0314(3) 0.5578(3) 0.0575(11) Uani 1 1 d . U . . .
C22 C 0.2609(4) 0.0317(3) 0.5015(3) 0.0633(12) Uani 1 1 d . U . . .
H22A H 0.216591 -0.011526 0.516017 0.076 Uiso 1 1 calc R U . . .
C23 C 0.2412(4) 0.0931(3) 0.4261(3) 0.0655(12) Uani 1 1 d . U . . .
H23A H 0.182362 0.092859 0.389678 0.079 Uiso 1 1 calc R U . . .
C24 C 0.3088(4) 0.1581(3) 0.4012(3) 0.0585(11) Uani 1 1 d . U . . .
C25 C 0.4113(4) 0.0957(3) 0.5330(3) 0.0553(11) Uani 1 1 d . U . . .
C26 C 0.2956(4) 0.2229(3) 0.3237(3) 0.0647(12) Uani 1 1 d . U . . .
C27 C 0.2193(5) 0.2442(4) 0.2545(4) 0.089 Uani 1 1 d . U . . .
C28 C 0.1224(6) 0.1984(5) 0.2396(4) 0.106 Uani 1 1 d . U . . .
H28A H 0.104448 0.210653 0.179917 0.127 Uiso 1 1 calc R U . . .
H28B H 0.148916 0.130021 0.261900 0.127 Uiso 1 1 calc R U . . .
C29 C 0.0183(6) 0.2405(5) 0.2821(5) 0.129(3) Uani 1 1 d . U . . .
H29A H -0.043638 0.213315 0.273849 0.194 Uiso 1 1 calc R U . . .
H29B H 0.037080 0.227807 0.341007 0.194 Uiso 1 1 calc R U . . .
H29C H -0.007204 0.308106 0.259363 0.194 Uiso 1 1 calc R U . . .
C30 C 0.2492(6) 0.3145(5) 0.1927(4) 0.102 Uani 1 1 d . U . . .
C31 C 0.2051(7) 0.3521(6) 0.0950(6) 0.138 Uani 1 1 d . U . . .
H31A H 0.264012 0.373312 0.059525 0.165 Uiso 1 1 calc R U . . .
H31B H 0.181351 0.304634 0.073869 0.165 Uiso 1 1 calc R U . . .
C32 C 0.1129(9) 0.4248(7) 0.1039(7) 0.180(4) Uani 1 1 d . U . . .
H32A H 0.074113 0.456969 0.050093 0.270 Uiso 1 1 calc R U . . .
H32B H 0.058402 0.400867 0.141052 0.270 Uiso 1 1 calc R U . . .
H32C H 0.140022 0.468680 0.126888 0.270 Uiso 1 1 calc R U . . .
C33 C 0.3415(5) 0.3344(4) 0.2246(3) 0.0738(13) Uani 1 1 d . U . . .
C34 C 0.4118(5) 0.3975(4) 0.1865(3) 0.0753(14) Uani 1 1 d . U . . .
C35 C 0.5110(5) 0.3795(4) 0.1425(4) 0.096 Uani 1 1 d . U . . .
C36 C 0.5632(7) 0.2839(6) 0.1082(6) 0.140 Uani 1 1 d . U . . .
H36A H 0.502686 0.252295 0.105821 0.168 Uiso 1 1 calc R U . . .
H36B H 0.593717 0.298657 0.052686 0.168 Uiso 1 1 calc R U . . .
C37 C 0.6520(10) 0.2278(7) 0.1655(6) 0.189(4) Uani 1 1 d . U . . .
H37A H 0.687625 0.169058 0.149243 0.283 Uiso 1 1 calc R U . . .
H37B H 0.710429 0.260625 0.167249 0.283 Uiso 1 1 calc R U . . .
H37C H 0.620002 0.214571 0.220031 0.283 Uiso 1 1 calc R U . . .
C38 C 0.5472(5) 0.4629(4) 0.1232(4) 0.0893(16) Uani 1 1 d . U . . .
C39 C 0.6538(6) 0.4745(5) 0.0762(5) 0.110(2) Uani 1 1 d . U . . .
H39A H 0.675846 0.427731 0.042190 0.132 Uiso 1 1 calc R U . . .
H39B H 0.635262 0.537300 0.038685 0.132 Uiso 1 1 calc R U . . .
C40 C 0.7535(6) 0.4626(6) 0.1325(6) 0.148(3) Uani 1 1 d . U . . .
H40A H 0.820333 0.470553 0.099933 0.222 Uiso 1 1 calc R U . . .
H40B H 0.732564 0.509563 0.165475 0.222 Uiso 1 1 calc R U . . .
H40C H 0.773129 0.400046 0.168979 0.222 Uiso 1 1 calc R U . . .
C41 C 0.4675(5) 0.5284(4) 0.1548(4) 0.0855(15) Uani 1 1 d . U . . .
C42 C 0.4567(6) 0.6236(5) 0.1566(5) 0.1072(19) Uani 1 1 d . U . . .
C43 C 0.5406(7) 0.7516(5) 0.1226(6) 0.125(2) Uani 0.5 1 d . U P B 1
H43A H 0.528597 0.762431 0.178711 0.149 Uiso 0.5 1 calc R U P B 1
H43B H 0.476935 0.796377 0.085418 0.149 Uiso 0.5 1 calc R U P B 1
C44 C 0.6569(12) 0.7629(9) 0.0924(10) 0.119(4) Uani 0.5 1 d . U P B 1
H44A H 0.659574 0.826441 0.091113 0.179 Uiso 0.5 1 calc R U P B 1
H44B H 0.718769 0.717894 0.129745 0.179 Uiso 0.5 1 calc R U P B 1
H44C H 0.667409 0.751641 0.036999 0.179 Uiso 0.5 1 calc R U P B 1
C45 C 0.9571(13) 0.0955(9) 0.6047(10) 0.120(3) Uani 0.5 1 d D U P A 1
H45A H 0.998755 0.119183 0.556382 0.144 Uiso 0.5 1 calc R U P A 1
H45B H 0.883049 0.091196 0.584328 0.144 Uiso 0.5 1 calc R U P A 1
C47 C 1.1256(9) 0.2330(6) 0.6317(6) 0.166(3) Uani 1 1 d D U . . .
H47A H 1.208847 0.225177 0.627573 0.249 Uiso 1 1 calc R U . . .
H47B H 1.095713 0.267257 0.674111 0.249 Uiso 1 1 calc R U . . .
H47C H 1.111524 0.171542 0.646424 0.249 Uiso 1 1 calc R U . . .
C11' C 0.9763(18) 0.0500(15) 0.5756(13) 0.154(5) Uani 0.5 1 d . U P A 2
H11D H 1.011942 -0.009591 0.560691 0.231 Uiso 0.5 1 calc R U P A 2
H11E H 0.892050 0.062719 0.573737 0.231 Uiso 0.5 1 calc R U P A 2
H11F H 0.998224 0.100174 0.536721 0.231 Uiso 0.5 1 calc R U P A 2
C43' C 0.5406(7) 0.7516(5) 0.1226(6) 0.125(2) Uani 0.5 1 d . U P B 2
H43C H 0.586624 0.776491 0.077724 0.149 Uiso 0.5 1 calc R U P B 2
H43D H 0.459825 0.792020 0.114550 0.149 Uiso 0.5 1 calc R U P B 2
C44' C 0.5841(15) 0.7495(11) 0.1949(11) 0.135(5) Uani 0.5 1 d . U P B 2
H44D H 0.582946 0.812836 0.197626 0.202 Uiso 0.5 1 calc R U P B 2
H44E H 0.537779 0.724754 0.238646 0.202 Uiso 0.5 1 calc R U P B 2
H44F H 0.663970 0.709299 0.201997 0.202 Uiso 0.5 1 calc R U P B 2
C45' C 1.0211(17) 0.0442(13) 0.6689(12) 0.124(4) Uani 0.5 1 d . U P A 2
H45C H 1.105097 0.036093 0.674273 0.149 Uiso 0.5 1 calc R U P A 2
H45D H 0.996800 -0.002111 0.712029 0.149 Uiso 0.5 1 calc R U P A 2
N1 N 0.4957(3) 0.1035(2) 0.5805(2) 0.0581(9) Uani 1 1 d . U . . .
N3 N 0.3707(3) 0.2777(3) 0.3018(2) 0.0629(10) Uani 1 1 d . U . . .
H3A H 0.428906 0.276153 0.333030 0.075 Uiso 1 1 calc R U . . .
N4 N 0.3842(4) 0.4877(3) 0.1920(3) 0.0860(13) Uani 1 1 d . U . . .
H4A H 0.322950 0.516158 0.215495 0.103 Uiso 1 1 calc R U . . .
N5 N 0.6712(3) 0.1227(3) 0.6697(2) 0.0640(10) Uani 1 1 d . U . . .
H5A H 0.658935 0.156805 0.619000 0.077 Uiso 1 1 calc R U . . .
N6 N 0.8156(4) 0.2667(3) 0.7155(3) 0.0838(13) Uani 1 1 d . U . . .
H6A H 0.755966 0.294954 0.740586 0.101 Uiso 1 1 calc R U . . .
O1 O 0.8260(5) 0.4438(4) 0.7296(5) 0.181(3) Uani 1 1 d . U . . .
O2 O 0.9952(4) 0.4224(3) 0.6659(4) 0.1387(18) Uani 1 1 d . U . . .
O3 O 0.3749(5) 0.6746(4) 0.1829(5) 0.172(3) Uani 1 1 d . U . . .
O4 O 0.5448(4) 0.6552(3) 0.1224(3) 0.1078(14) Uani 1 1 d . U . . .
O5 O 0.5554(4) 0.2598(4) 0.4005(3) 0.1404(19) Uani 1 1 d . U . . .
N2 N 0.3915(3) 0.1555(2) 0.4563(2) 0.0593(10) Uani 1 1 d . U . . .
H2 H 0.434289 0.194002 0.442064 0.071 Uiso 1 1 calc R U . . .
O6 O 0.6753(5) 0.2442(4) 0.5137(3) 0.1371(19) Uani 1 1 d . U . . .
O7 O 0.7553(4) 0.1760(3) 0.3986(3) 0.1168(16) Uani 1 1 d . U . . .
O8 O 0.7038(5) 0.3376(3) 0.3874(5) 0.158(2) Uani 1 1 d . U . . .
H8 H 0.647451 0.384250 0.387814 0.238 Uiso 1 1 calc R U . . .
S1 S 0.67123(13) 0.24944(10) 0.42686(9) 0.0733(4) Uani 1 1 d . U . . .

loop_
_atom_site_aniso_label
_atom_site_aniso_U_11
_atom_site_aniso_U_22
_atom_site_aniso_U_33
_atom_site_aniso_U_23
_atom_site_aniso_U_13
_atom_site_aniso_U_12
C1 0.183(8) 0.125(6) 0.089(5) -0.038(4) 0.041(5) -0.070(6)
C2 0.133(5) 0.109(4) 0.077(4) -0.018(3) -0.005(4) -0.059(4)
C3 0.109(4) 0.100(3) 0.066(3) -0.017(3) -0.005(3) -0.052(3)
C4 0.149(6) 0.124(5) 0.084(4) -0.019(4) -0.009(4) -0.061(4)
C5 0.193(9) 0.176(8) 0.156(8) -0.073(7) -0.018(7) -0.063(7)
C6 0.085(3) 0.078(3) 0.067(3) -0.025(2) 0.006(3) -0.039(3)
C7 0.106(4) 0.087(3) 0.065(3) -0.011(3) 0.006(3) -0.049(3)
C8 0.080(3) 0.064(3) 0.061(3) -0.017(2) 0.007(2) -0.035(2)
C9 0.087(3) 0.085(3) 0.087(3) -0.041(3) 0.019(3) -0.047(3)
C10 0.122(4) 0.115(4) 0.151(4) -0.077(3) 0.061(4) -0.070(3)
C11 0.144(10) 0.128(10) 0.187(12) -0.058(9) 0.068(10) -0.075(9)
C12 0.119 0.120 0.152 -0.077 0.060 -0.079
C13 0.213 0.185 0.274 -0.099 0.058 -0.078
C14 0.091(3) 0.099(3) 0.120(4) -0.057(3) 0.036(3) -0.059(3)
C15 0.121(4) 0.115(4) 0.183(5) -0.075(4) 0.072(4) -0.075(4)
C16 0.171(6) 0.155(6) 0.283(8) -0.129(5) 0.123(6) -0.122(5)
C17 0.245(12) 0.197(9) 0.426(15) -0.167(10) 0.133(11) -0.133(9)
C18 0.070(3) 0.054(2) 0.061(3) -0.016(2) 0.010(2) -0.028(2)
C19 0.080(3) 0.056(3) 0.064(3) -0.009(2) 0.010(2) -0.030(2)
C20 0.078(3) 0.053(2) 0.069(3) -0.012(2) 0.018(2) -0.032(2)
C21 0.064(3) 0.051(2) 0.065(3) -0.016(2) 0.014(2) -0.027(2)
C22 0.068(3) 0.058(3) 0.072(3) -0.013(2) 0.012(2) -0.033(2)
C23 0.065(3) 0.060(3) 0.077(3) -0.014(2) 0.006(2) -0.030(2)
C24 0.058(3) 0.054(2) 0.068(3) -0.012(2) 0.005(2) -0.025(2)
C25 0.062(3) 0.048(2) 0.062(3) -0.014(2) 0.014(2) -0.024(2)
C26 0.068(3) 0.060(2) 0.071(3) -0.007(2) 0.001(2) -0.032(2)
C27 0.095 0.089 0.088 0.009 -0.017 -0.057
C28 0.112 0.099 0.100 0.005 -0.009 -0.041
C29 0.100(5) 0.102(5) 0.158(7) 0.004(5) 0.005(5) -0.012(4)
C30 0.106 0.101 0.095 0.024 -0.025 -0.060
C31 0.116 0.122 0.168 0.017 -0.015 -0.063
C32 0.159(8) 0.160(8) 0.207(10) -0.003(7) -0.009(7) -0.052(7)
C33 0.080(3) 0.069(3) 0.073(3) 0.002(2) -0.001(3) -0.036(2)
C34 0.078(3) 0.065(3) 0.081(3) 0.003(2) 0.002(3) -0.033(2)
C35 0.082 0.078 0.121 -0.003 0.021 -0.031
C36 0.105 0.121 0.174 0.013 0.024 -0.040
C37 0.205(10) 0.162(8) 0.182(9) 0.008(7) 0.030(8) -0.067(7)
C38 0.077(3) 0.074(3) 0.110(4) 0.003(3) 0.014(3) -0.031(3)
C39 0.086(4) 0.095(4) 0.141(5) -0.005(4) 0.023(4) -0.035(3)
C40 0.080(5) 0.121(6) 0.218(9) 0.015(6) -0.008(5) -0.030(4)
C41 0.079(3) 0.066(3) 0.109(4) 0.000(3) 0.021(3) -0.036(3)
C42 0.096(4) 0.073(3) 0.157(5) -0.017(3) 0.041(4) -0.042(3)
C43 0.119(4) 0.081(3) 0.174(5) -0.005(4) 0.018(4) -0.051(3)
C44 0.117(8) 0.083(7) 0.167(10) -0.018(7) 0.018(8) -0.056(6)
C45 0.124(7) 0.122(7) 0.164(8) -0.086(6) 0.066(6) -0.076(6)
C47 0.195(6) 0.136(5) 0.196(6) -0.071(4) 0.098(5) -0.074(4)
C11' 0.140(10) 0.150(11) 0.203(12) -0.076(10) 0.051(10) -0.064(9)
C43' 0.119(4) 0.081(3) 0.174(5) -0.005(4) 0.018(4) -0.051(3)
C44' 0.145(10) 0.101(8) 0.154(10) -0.003(8) 0.003(9) -0.048(7)
C45' 0.124(7) 0.123(7) 0.163(8) -0.076(6) 0.064(6) -0.067(6)
N1 0.067(2) 0.053(2) 0.060(2) -0.0121(18) 0.0082(19) -0.0286(18)
N3 0.068(2) 0.058(2) 0.066(2) -0.0057(19) 0.0005(19) -0.0286(19)
N4 0.086(3) 0.066(3) 0.109(3) -0.011(2) 0.027(3) -0.037(2)
N5 0.076(3) 0.065(2) 0.062(2) -0.0169(19) 0.007(2) -0.035(2)
N6 0.078(3) 0.084(3) 0.106(3) -0.036(3) 0.022(2) -0.041(2)
O1 0.160(5) 0.122(4) 0.320(8) -0.118(5) 0.139(5) -0.092(4)
O2 0.139(4) 0.130(3) 0.211(5) -0.102(3) 0.094(3) -0.097(3)
O3 0.147(5) 0.091(3) 0.303(8) -0.067(4) 0.121(5) -0.067(3)
O4 0.095(3) 0.069(2) 0.161(4) -0.005(2) 0.030(3) -0.045(2)
O5 0.093(3) 0.200(5) 0.137(4) -0.044(4) -0.026(3) -0.049(3)
N2 0.064(2) 0.054(2) 0.067(2) -0.0103(18) 0.0114(19) -0.0312(18)
O6 0.168(5) 0.138(4) 0.081(3) -0.001(3) 0.006(3) -0.025(4)
O7 0.121(4) 0.084(3) 0.165(4) -0.051(3) 0.037(3) -0.045(3)
O8 0.177(5) 0.098(3) 0.237(6) -0.050(4) 0.104(5) -0.096(4)
S1 0.0812(9) 0.0668(8) 0.0839(10) -0.0090(7) 0.0082(7) -0.0475(7)

loop_
_atom_type_symbol
_atom_type_description
_atom_type_scat_dispersion_real
_atom_type_scat_dispersion_imag
_atom_type_scat_source
C C 0.0137 0.0067 'International Tables Vol C Tables 4.2.6.8 and 6.1.1.4'
H H 0.0000 0.0000 'International Tables Vol C Tables 4.2.6.8 and 6.1.1.4'
N N 0.0241 0.0134 'International Tables Vol C Tables 4.2.6.8 and 6.1.1.4'
O O 0.0389 0.0241 'International Tables Vol C Tables 4.2.6.8 and 6.1.1.4'
S S 0.2925 0.4295 'International Tables Vol C Tables 4.2.6.8 and 6.1.1.4'

loop_
_geom_angle_atom_site_label_1
_geom_angle_atom_site_label_2
_geom_angle_atom_site_label_3
_geom_angle
C2 C1 H1B 109.5
C2 C1 H1C 109.5
H1B C1 H1C 109.5
C2 C1 H1D 109.5
H1B C1 H1D 109.5
H1C C1 H1D 109.5
C1 C2 C7 110.7(6)
C1 C2 H2B 109.5
C7 C2 H2B 109.5
C1 C2 H2C 109.5
C7 C2 H2C 109.5
H2B C2 H2C 108.1
C6 C3 C7 107.3(5)
C6 C3 C4 124.3(5)
C7 C3 C4 128.2(5)
C5 C4 C3 109.5(7)
C5 C4 H4B 109.8
C3 C4 H4B 109.8
C5 C4 H4C 109.8
C3 C4 H4C 109.8
H4B C4 H4C 108.2
C4 C5 H5C 109.5
C4 C5 H5D 109.5
H5C C5 H5D 109.5
C4 C5 H5E 109.5
H5C C5 H5E 109.5
H5D C5 H5E 109.5
N5 C6 C3 107.9(4)
N5 C6 C9 121.4(5)
C3 C6 C9 130.4(5)
C8 C7 C3 107.2(5)
C8 C7 C2 129.3(5)
C3 C7 C2 123.4(5)
C7 C8 N5 107.4(4)
C7 C8 C18 134.0(5)
N5 C8 C18 118.6(4)
N6 C9 C10 106.3(5)
N6 C9 C6 123.7(5)
C10 C9 C6 130.0(5)
C9 C10 C12 109.9(6)
C9 C10 C45 121.4(8)
C12 C10 C45 124.5(8)
C9 C10 C45' 120.1(8)
C12 C10 C45' 122.3(8)
C45 C11 H11A 109.5
C45 C11 H11B 109.5
H11A C11 H11B 109.5
C45 C11 H11C 109.5
H11A C11 H11C 109.5
H11B C11 H11C 109.5
C14 C12 C10 105.8(6)
C14 C12 C47 126.5(5)
C10 C12 C47 124.8(6)
C14 C12 C13 118.7(6)
C10 C12 C13 124.3(6)
C47 C12 C13 45.3(3)
C47 C13 C12 57.3(6)
C47 C13 H13A 118.0
C12 C13 H13A 118.0
C47 C13 H13B 118.0
C12 C13 H13B 118.0
H13A C13 H13B 115.2
C12 C14 N6 107.2(5)
C12 C14 C15 133.3(6)
N6 C14 C15 119.4(6)
O1 C15 O2 121.4(6)
O1 C15 C14 124.6(6)
O2 C15 C14 113.9(6)
C17 C16 O2 103.8(8)
C17 C16 H16A 111.0
O2 C16 H16A 111.0
C17 C16 H16B 111.0
O2 C16 H16B 111.0
H16A C16 H16B 109.0
C16 C17 H17A 109.5
C16 C17 H17B 109.5
H17A C17 H17B 109.5
C16 C17 H17C 109.5
H17A C17 H17C 109.5
H17B C17 H17C 109.5
N1 C18 C19 120.5(4)
N1 C18 C8 116.9(4)
C19 C18 C8 122.6(4)
C20 C19 C18 119.6(5)
C20 C19 H19A 120.2
C18 C19 H19A 120.2
C19 C20 C21 120.8(4)
C19 C20 H20A 119.6
C21 C20 H20A 119.6
C22 C21 C25 117.6(4)
C22 C21 C20 126.6(4)
C25 C21 C20 115.8(4)
C23 C22 C21 121.2(4)
C23 C22 H22A 119.4
C21 C22 H22A 119.4
C22 C23 C24 120.8(5)
C22 C23 H23A 119.6
C24 C23 H23A 119.6
N2 C24 C26 118.6(4)
N2 C24 C23 116.9(4)
C26 C24 C23 124.6(5)
N1 C25 N2 115.6(4)
N1 C25 C21 124.3(4)
N2 C25 C21 120.1(4)
N3 C26 C27 106.0(4)
N3 C26 C24 121.0(4)
C27 C26 C24 133.0(4)
C26 C27 C30 107.8(5)
C26 C27 C28 129.6(5)
C30 C27 C28 122.5(5)
C29 C28 C27 107.6(6)
C29 C28 H28A 110.2
C27 C28 H28A 110.2
C29 C28 H28B 110.2
C27 C28 H28B 110.2
H28A C28 H28B 108.5
C28 C29 H29A 109.5
C28 C29 H29B 109.5
H29A C29 H29B 109.5
C28 C29 H29C 109.5
H29A C29 H29C 109.5
H29B C29 H29C 109.5
C33 C30 C27 107.1(5)
C33 C30 C31 123.4(5)
C27 C30 C31 128.5(5)
C32 C31 C30 97.5(8)
C32 C31 H31A 112.3
C30 C31 H31A 112.3
C32 C31 H31B 112.3
C30 C31 H31B 112.3
H31A C31 H31B 109.9
C31 C32 H32A 109.5
C31 C32 H32B 109.5
H32A C32 H32B 109.5
C31 C32 H32C 109.5
H32A C32 H32C 109.5
H32B C32 H32C 109.5
N3 C33 C30 108.5(4)
N3 C33 C34 120.6(5)
C30 C33 C34 130.7(5)
N4 C34 C35 108.3(5)
N4 C34 C33 121.9(5)
C35 C34 C33 129.8(5)
C34 C35 C38 107.2(6)
C34 C35 C36 124.4(5)
C38 C35 C36 127.8(6)
C37 C36 C35 104.6(9)
C37 C36 H36A 110.8
C35 C36 H36A 110.8
C37 C36 H36B 110.8
C35 C36 H36B 110.8
H36A C36 H36B 108.9
C36 C37 H37A 109.5
C36 C37 H37B 109.5
H37A C37 H37B 109.5
C36 C37 H37C 109.5
H37A C37 H37C 109.5
H37B C37 H37C 109.5
C41 C38 C35 106.9(5)
C41 C38 C39 127.8(5)
C35 C38 C39 125.4(6)
C40 C39 C38 112.0(7)
C40 C39 H39A 109.2
C38 C39 H39A 109.2
C40 C39 H39B 109.2
C38 C39 H39B 109.2
H39A C39 H39B 107.9
C39 C40 H40A 109.5
C39 C40 H40B 109.5
H40A C40 H40B 109.5
C39 C40 H40C 109.5
H40A C40 H40C 109.5
H40B C40 H40C 109.5
C38 C41 N4 108.0(5)
C38 C41 C42 133.5(5)
N4 C41 C42 118.5(6)
O3 C42 O4 121.1(6)
O3 C42 C41 124.9(6)
O4 C42 C41 113.9(6)
O4 C43 C44 105.5(7)
O4 C43 H43A 110.6
C44 C43 H43A 110.6
O4 C43 H43B 110.6
C44 C43 H43B 110.6
H43A C43 H43B 108.8
C43 C44 H44A 109.5
C43 C44 H44B 109.5
H44A C44 H44B 109.5
C43 C44 H44C 109.5
H44A C44 H44C 109.5
H44B C44 H44C 109.5
C10 C45 C11 112.6(12)
C10 C45 H45A 109.1
C11 C45 H45A 109.1
C10 C45 H45B 109.1
C11 C45 H45B 109.1
H45A C45 H45B 107.8
C13 C47 C12 77.4(8)
C13 C47 H47A 109.5
C12 C47 H47A 173.1
C13 C47 H47B 109.5
C12 C47 H47B 67.2
H47A C47 H47B 109.5
C13 C47 H47C 109.5
C12 C47 H47C 67.2
H47A C47 H47C 109.5
H47B C47 H47C 109.5
C45' C11' H11D 109.5
C45' C11' H11E 109.5
H11D C11' H11E 109.5
C45' C11' H11F 109.5
H11D C11' H11F 109.5
H11E C11' H11F 109.5
C44' C43' O4 106.8(9)
C44' C43' H43C 110.4
O4 C43' H43C 110.4
C44' C43' H43D 110.4
O4 C43' H43D 110.4
H43C C43' H43D 108.6
C43' C44' H44D 109.5
C43' C44' H44E 109.5
H44D C44' H44E 109.5
C43' C44' H44F 109.5
H44D C44' H44F 109.5
H44E C44' H44F 109.5
C11' C45' C10 89.0(14)
C11' C45' H45C 113.8
C10 C45' H45C 113.8
C11' C45' H45D 113.8
C10 C45' H45D 113.8
H45C C45' H45D 111.0
C18 N1 C25 119.1(4)
C33 N3 C26 110.6(4)
C33 N3 H3A 124.7
C26 N3 H3A 124.7
C34 N4 C41 109.6(5)
C34 N4 H4A 125.2
C41 N4 H4A 125.2
C6 N5 C8 110.1(4)
C6 N5 H5A 124.9
C8 N5 H5A 124.9
C9 N6 C14 110.9(5)
C9 N6 H6A 124.6
C14 N6 H6A 124.6
C15 O2 C16 115.7(6)
C42 O4 C43' 117.2(5)
C42 O4 C43 117.2(5)
C24 N2 C25 123.3(4)
C24 N2 H2 118.3
C25 N2 H2 118.3
S1 O8 H8 109.5
O5 S1 O6 109.5(3)
O5 S1 O7 112.5(3)
O6 S1 O7 116.0(3)
O5 S1 O8 108.8(4)
O6 S1 O8 104.8(4)
O7 S1 O8 104.6(3)

loop_
_geom_bond_atom_site_label_1
_geom_bond_atom_site_label_2
_geom_bond_distance
C1 C2 1.498(9)
C1 H1B 0.9700
C1 H1C 0.9700
C1 H1D 0.9700
C2 C7 1.550(8)
C2 H2B 0.9800
C2 H2C 0.9800
C3 C6 1.395(7)
C3 C7 1.414(7)
C3 C4 1.549(8)
C4 C5 1.477(10)
C4 H4B 0.9800
C4 H4C 0.9800
C5 H5C 0.9700
C5 H5D 0.9700
C5 H5E 0.9700
C6 N5 1.344(6)
C6 C9 1.466(7)
C7 C8 1.381(7)
C8 N5 1.386(5)
C8 C18 1.445(6)
C9 N6 1.327(6)
C9 C10 1.344(8)
C10 C12 1.395(8)
C10 C45 1.508(15)
C10 C45' 1.810(18)
C11 C45 1.508(10)
C11 H11A 0.9700
C11 H11B 0.9700
C11 H11C 0.9700
C12 C14 1.352(8)
C12 C47 1.735(11)
C12 C13 2.013(13)
C13 C47 1.467(8)
C13 H13A 0.9800
C13 H13B 0.9800
C14 N6 1.368(6)
C14 C15 1.420(8)
C15 O1 1.221(8)
C15 O2 1.334(7)
C16 C17 1.386(12)
C16 O2 1.475(8)
C16 H16A 0.9800
C16 H16B 0.9800
C17 H17A 0.9700
C17 H17B 0.9700
C17 H17C 0.9700
C18 N1 1.343(6)
C18 C19 1.422(6)
C19 C20 1.362(7)
C19 H19A 0.9400
C20 C21 1.409(6)
C20 H20A 0.9400
C21 C22 1.394(6)
C21 C25 1.403(6)
C22 C23 1.356(6)
C22 H22A 0.9400
C23 C24 1.428(6)
C23 H23A 0.9400
C24 N2 1.350(6)
C24 C26 1.407(6)
C25 N1 1.344(6)
C25 N2 1.362(6)
C26 N3 1.376(5)
C26 C27 1.404(7)
C27 C30 1.415(7)
C27 C28 1.560(8)
C28 C29 1.469(9)
C28 H28A 0.9800
C28 H28B 0.9800
C29 H29A 0.9700
C29 H29B 0.9700
C29 H29C 0.9700
C30 C33 1.372(7)
C30 C31 1.634(10)
C31 C32 1.355(11)
C31 H31A 0.9800
C31 H31B 0.9800
C32 H32A 0.9700
C32 H32B 0.9700
C32 H32C 0.9700
C33 N3 1.358(6)
C33 C34 1.472(6)
C34 N4 1.340(6)
C34 C35 1.368(8)
C35 C38 1.417(7)
C35 C36 1.634(10)
C36 C37 1.387(11)
C36 H36A 0.9800
C36 H36B 0.9800
C37 H37A 0.9700
C37 H37B 0.9700
C37 H37C 0.9700
C38 C41 1.359(8)
C38 C39 1.505(8)
C39 C40 1.479(9)
C39 H39A 0.9800
C39 H39B 0.9800
C40 H40A 0.9700
C40 H40B 0.9700
C40 H40C 0.9700
C41 N4 1.373(6)
C41 C42 1.424(8)
C42 O3 1.204(7)
C42 O4 1.335(7)
C43 O4 1.452(8)
C43 C44 1.505(14)
C43 H43A 0.9800
C43 H43B 0.9800
C44 H44A 0.9700
C44 H44B 0.9700
C44 H44C 0.9700
C45 H45A 0.9800
C45 H45B 0.9800
C47 H47A 0.9700
C47 H47B 0.9700
C47 H47C 0.9700
C11' C45' 1.62(3)
C11' H11D 0.9700
C11' H11E 0.9700
C11' H11F 0.9700
C43' C44' 1.309(17)
C43' O4 1.452(8)
C43' H43C 0.9800
C43' H43D 0.9800
C44' H44D 0.9700
C44' H44E 0.9700
C44' H44F 0.9700
C45' H45C 0.9800
C45' H45D 0.9800
N3 H3A 0.8700
N4 H4A 0.8700
N5 H5A 0.8700
N6 H6A 0.8700
O5 S1 1.418(5)
N2 H2 0.8700
O6 S1 1.423(5)
O7 S1 1.434(4)
O8 S1 1.499(4)
O8 H8 0.8300
